data_7708437
loop_
_publ_author_name
'Baierl, Ramona'
'Kostenko, Arseni'
'Hanusch, Franziska'
'Inoue, Shigeyoshi'

_publ_section_title
;
 Application of Ferrocene-Bridged N-Heterocyclic Carbene Stabilised
 Bis-Phosphinidenes in Sn(II) Complexation
;
_journal_name_full 'Dalton Transactions'
_journal_paper_doi 10.1039/D1DT03016G
_journal_year 2021
_chemical_absolute_configuration ad
_chemical_compound_source 'see text'
_chemical_formula_moiety 'C52 H56 Fe N4 P2, C4 H10 O'
_chemical_formula_sum 'C56 H66 Fe N4 O P2'
_chemical_formula_weight 928.92
_space_group_IT_number 1
_space_group_name_Hall 'P 1'
_space_group_name_H-M_alt 'P 1'
_symmetry_cell_setting triclinic
_symmetry_Int_Tables_number 1
_symmetry_space_group_name_Hall 'P 1'
_symmetry_space_group_name_H-M 'P 1'
_atom_sites_solution_hydrogens geom
_audit_update_record
;
2021-08-26 deposited with the CCDC.	2021-09-27 downloaded from the CCDC.
;
_cell_angle_alpha 101.033(19)
_cell_angle_beta 101.83(3)
_cell_angle_gamma 91.21(2)
_cell_formula_units_Z 1
_cell_length_a 9.866(5)
_cell_length_b 10.771(5)
_cell_length_c 12.093(6)
_cell_measurement_reflns_used 9913
_cell_measurement_temperature 100
_cell_measurement_theta_max 25.3757
_cell_measurement_theta_min 2.3374
_cell_volume 1232.1(11)
_computing_cell_refinement 'SAINT (Bruker, 2017)'
_computing_data_collection 'APEX III Control Software (Bruker, 2016)'
_computing_data_reduction 'SAINT (Bruker, 2017)'
_computing_molecular_graphics 'PLATON (Spek, 2011)'
_computing_publication_material 'PLATON (Spek, 2003)'
_computing_structure_refinement 'SHELXL-201n (Sheldrick, 2014)'
_computing_structure_solution 'SHELXT (Sheldrick, 2015)'
_diffrn_ambient_temperature 100
_diffrn_detector 'CMOS plate'
_diffrn_detector_area_resol_mean 16
_diffrn_measured_fraction_theta_full 0.999
_diffrn_measured_fraction_theta_max 0.996
_diffrn_measurement_device '\k-geometry diffractometer'
_diffrn_measurement_device_type 'Bruker Photon CMOS'
_diffrn_measurement_method 'phi- and omega-rotation'
_diffrn_radiation_monochromator 'Helios optic'
_diffrn_radiation_probe x-ray
_diffrn_radiation_source 'IMS microsource'
_diffrn_radiation_type MoK\a
_diffrn_radiation_wavelength 0.71073
_diffrn_reflns_av_R_equivalents 0.0358
_diffrn_reflns_av_unetI/netI 0.0405
_diffrn_reflns_limit_h_max 11
_diffrn_reflns_limit_h_min -11
_diffrn_reflns_limit_k_max 12
_diffrn_reflns_limit_k_min -12
_diffrn_reflns_limit_l_max 14
_diffrn_reflns_limit_l_min -14
_diffrn_reflns_number 22312
_diffrn_reflns_reduction_process
;
;
_diffrn_reflns_theta_full 25.24
_diffrn_reflns_theta_max 25.34
_diffrn_reflns_theta_min 2.11
_exptl_absorpt_coefficient_mu 0.414
_exptl_absorpt_correction_T_max 0.7452
_exptl_absorpt_correction_T_min 0.6648
_exptl_absorpt_correction_type multi-scan
_exptl_absorpt_process_details 'SADABS 2016/2, Bruker, 2016'
_exptl_crystal_colour 'clear orange'
_exptl_crystal_density_diffrn 1.252
_exptl_crystal_density_method 'Not Measured'
_exptl_crystal_description fragment
_exptl_crystal_F_000 494
_exptl_crystal_size_max 0.319
_exptl_crystal_size_mid 0.276
_exptl_crystal_size_min 0.092
_refine_diff_density_max 0.251
_refine_diff_density_min -0.248
_refine_diff_density_rms 0.043
_refine_ls_abs_structure_details 'Flack (1983)'
_refine_ls_abs_structure_Flack 0.56(4)
_refine_ls_extinction_method none
_refine_ls_goodness_of_fit_ref 1.010
_refine_ls_hydrogen_treatment constr
_refine_ls_matrix_type full
_refine_ls_number_parameters 590
_refine_ls_number_reflns 8496
_refine_ls_number_restraints 982
_refine_ls_restrained_S_all 0.968
_refine_ls_R_factor_all 0.0451
_refine_ls_R_factor_gt 0.0334
_refine_ls_shift/su_max 0.005
_refine_ls_shift/su_mean 0.001
_refine_ls_structure_factor_coef Fsqd
_refine_ls_weighting_details 'W=1/[\S^2^(FO^2^)+(0.0429P)^2^+0.2974P] WHERE P=(FO^2^+2FC^2^)/3'
_refine_ls_weighting_scheme calc
_refine_ls_wR_factor_gt 0.0786
_refine_ls_wR_factor_ref 0.0851
_reflns_number_gt 7103
_reflns_number_total 8496
_reflns_threshold_expression I>2\s(I)
_cod_data_source_file d1dt03016g2.cif
_cod_data_source_block compound_3a
_cod_database_code 7708437

loop_
_space_group_symop_id
_space_group_symop_operation_xyz
1 x,y,z

loop_
_atom_site_aniso_label
_atom_site_aniso_U_11
_atom_site_aniso_U_22
_atom_site_aniso_U_33
_atom_site_aniso_U_23
_atom_site_aniso_U_13
_atom_site_aniso_U_12
Fe1 0.0182(2) 0.0161(2) 0.0165(2) 0.0010(2) 0.0058(2) -0.0044(2)
P1 0.0203(13) 0.0134(11) 0.0175(12) 0.0012(10) 0.0044(10) -0.0024(9)
P2 0.0279(15) 0.0243(13) 0.0183(13) -0.0014(11) 0.0103(11) -0.0121(11)
N1 0.025(4) 0.017(3) 0.008(3) 0.005(2) 0.006(3) 0.004(3)
N2 0.023(4) 0.015(3) 0.013(3) -0.003(3) 0.004(3) -0.007(3)
N3 0.019(3) 0.014(3) 0.024(3) 0.004(3) 0.009(3) 0.000(3)
N4 0.022(4) 0.016(3) 0.029(4) -0.002(3) 0.013(3) -0.009(3)
C1 0.025(4) 0.023(4) 0.011(3) -0.002(3) 0.008(3) 0.005(3)
C2 0.031(4) 0.020(4) 0.020(4) 0.007(3) 0.007(3) -0.002(3)
C3 0.035(4) 0.018(4) 0.030(4) 0.001(3) 0.007(4) -0.007(3)
C4 0.010(3) 0.009(3) 0.023(4) 0.006(3) 0.000(3) -0.003(2)
C5 0.023(4) 0.015(3) 0.028(4) 0.005(3) 0.015(3) -0.008(3)
C6 0.026(4) 0.016(4) 0.033(4) 0.001(3) 0.018(3) -0.009(3)
C7 0.029(4) 0.022(4) 0.010(3) 0.001(3) 0.010(3) -0.002(3)
C8 0.013(3) 0.028(4) 0.019(4) 0.010(3) 0.006(3) -0.003(3)
C9 0.021(4) 0.034(4) 0.022(4) 0.004(4) 0.006(4) -0.005(4)
C10 0.023(4) 0.024(3) 0.021(4) 0.007(3) 0.007(3) 0.002(3)
C11 0.028(4) 0.025(4) 0.019(4) 0.004(3) 0.005(3) 0.011(3)
C12 0.023(4) 0.021(4) 0.018(4) 0.007(3) 0.013(3) 0.004(3)
C13 0.022(5) 0.036(5) 0.028(5) 0.008(4) 0.008(4) 0.000(4)
C14 0.031(5) 0.027(4) 0.044(6) 0.001(4) -0.010(4) -0.001(4)
C15 0.025(5) 0.024(5) 0.032(5) 0.005(4) 0.004(4) 0.002(4)
C16 0.024(4) 0.023(4) 0.011(3) -0.002(3) 0.002(3) -0.005(3)
C17 0.025(4) 0.022(4) 0.020(4) 0.002(3) 0.006(3) -0.010(3)
C18 0.031(5) 0.029(4) 0.022(4) -0.005(4) 0.014(4) -0.008(4)
C19 0.042(5) 0.021(4) 0.023(4) -0.001(3) 0.004(4) -0.018(4)
C20 0.029(4) 0.015(4) 0.032(4) 0.006(3) -0.006(4) -0.009(3)
C21 0.020(4) 0.021(4) 0.026(4) 0.007(3) -0.006(3) -0.002(3)
C22 0.027(5) 0.028(5) 0.030(5) 0.005(4) 0.007(4) 0.005(4)
C23 0.065(6) 0.062(7) 0.022(5) 0.006(5) 0.005(4) -0.019(5)
C24 0.029(5) 0.026(5) 0.030(5) -0.002(4) -0.003(4) -0.010(4)
C25 0.018(4) 0.008(3) 0.024(4) 0.000(3) 0.009(3) -0.006(3)
C26 0.028(4) 0.013(3) 0.024(4) -0.003(3) 0.009(3) -0.012(3)
C27 0.046(5) 0.031(4) 0.013(3) 0.002(3) -0.002(3) -0.017(4)
C28 0.055(6) 0.024(4) 0.018(4) -0.004(3) 0.012(4) -0.015(4)
C29 0.042(5) 0.009(3) 0.036(5) -0.007(3) 0.021(4) -0.009(3)
C30 0.022(4) 0.012(3) 0.031(4) -0.004(3) 0.012(4) -0.001(3)
C31 0.024(5) 0.032(5) 0.044(6) 0.013(4) 0.005(4) 0.016(4)
C32 0.098(8) 0.023(4) 0.026(5) -0.006(4) 0.027(5) -0.011(5)
C33 0.036(6) 0.023(5) 0.048(6) 0.005(5) 0.022(5) 0.008(4)
C34 0.021(4) 0.014(3) 0.018(4) 0.003(3) 0.008(3) -0.005(3)
C35 0.020(4) 0.021(4) 0.020(4) 0.003(3) 0.004(3) -0.003(3)
C36 0.028(4) 0.013(3) 0.023(4) 0.000(3) 0.013(3) -0.002(3)
C37 0.036(4) 0.021(3) 0.014(3) -0.010(3) 0.007(3) -0.008(3)
C38 0.030(4) 0.023(4) 0.013(4) 0.006(3) 0.002(4) 0.003(3)
C39 0.030(4) 0.015(3) 0.021(4) 0.004(3) 0.012(3) 0.003(3)
C40 0.024(5) 0.029(5) 0.019(4) 0.008(4) 0.007(4) 0.004(4)
C41 0.057(7) 0.037(5) 0.018(4) -0.011(4) 0.012(4) 0.005(5)
C42 0.038(6) 0.016(4) 0.036(5) 0.009(4) 0.011(4) 0.010(4)
C43 0.017(3) 0.015(3) 0.020(3) -0.001(3) 0.010(3) -0.003(3)
C44 0.019(4) 0.011(3) 0.034(4) 0.003(3) 0.006(3) -0.006(3)
C45 0.030(5) 0.014(4) 0.043(5) -0.005(3) 0.020(4) -0.007(3)
C46 0.033(4) 0.027(4) 0.017(4) -0.008(3) 0.012(3) -0.016(3)
C47 0.021(4) 0.025(4) 0.019(4) -0.003(3) 0.001(3) -0.002(3)
C49 0.018(4) 0.020(4) 0.021(4) 0.010(3) 0.001(3) -0.012(3)
C50 0.038(5) 0.026(4) 0.016(4) 0.002(3) 0.003(3) -0.013(3)
C51 0.033(5) 0.023(4) 0.028(4) -0.006(3) 0.017(4) -0.007(4)
C52 0.027(4) 0.018(3) 0.022(4) 0.004(3) 0.007(3) 0.002(3)
C53 0.021(4) 0.014(3) 0.015(3) 0.004(3) -0.004(3) -0.009(3)

loop_
_atom_site_label
_atom_site_type_symbol
_atom_site_thermal_displace_type
_atom_site_fract_x
_atom_site_fract_y
_atom_site_fract_z
_atom_site_occupancy
_atom_site_U_iso_or_equiv
_atom_site_calc_flag
_atom_site_refinement_flags
_atom_site_disorder_assembly
_atom_site_disorder_group
Fe1 Fe Uani 0.4947(3) 0.4403(3) 0.4926(2) 1.000 0.0170(1) d . . .
P1 P Uani 0.3040(3) 0.3839(3) 0.6777(2) 1.000 0.0173(7) d U . .
P2 P Uani 0.6855(3) 0.4965(3) 0.3079(3) 1.000 0.0237(8) d U . .
N1 N Uani 0.1550(8) 0.2547(7) 0.7936(6) 1.000 0.0159(19) d U . .
N2 N Uani 0.1417(9) 0.1436(7) 0.6221(7) 1.000 0.0179(19) d U . .
N3 N Uani 0.8483(9) 0.7386(7) 0.3662(7) 1.000 0.0183(17) d U . .
N4 N Uani 0.8357(9) 0.6248(7) 0.1933(7) 1.000 0.022(2) d U . .
C1 C Uani 0.1990(10) 0.2589(9) 0.6905(8) 1.000 0.020(2) d U . .
O1D O Uiso 0.5263(10) 0.9588(10) -0.0088(8) 0.532(13) 0.0320(19) d DUP A 2
C2 C Uani 0.0782(11) 0.1460(9) 0.7874(8) 1.000 0.023(2) d U . .
C3 C Uani 0.0671(12) 0.0775(9) 0.6781(9) 1.000 0.028(2) d U . .
C4 C Uani 0.7922(9) 0.6284(8) 0.2932(8) 1.000 0.0142(19) d U . .
C5 C Uani 0.9239(10) 0.8078(9) 0.3062(9) 1.000 0.021(2) d U . .
C6 C Uani 0.9183(11) 0.7380(9) 0.2042(9) 1.000 0.024(2) d U . .
C7 C Uani 0.1864(12) 0.3620(9) 0.8897(8) 1.000 0.020(2) d U . .
C8 C Uani 0.3027(10) 0.3599(9) 0.9814(8) 1.000 0.019(2) d U . .
C9 C Uani 0.3328(11) 0.4664(10) 1.0672(9) 1.000 0.026(2) d U . .
C10 C Uani 0.2552(10) 0.5771(9) 1.0698(8) 1.000 0.022(2) d U . .
C11 C Uani 0.1357(11) 0.5659(9) 0.9744(8) 1.000 0.024(2) d U . .
C12 C Uani 0.1021(11) 0.4633(10) 0.8874(9) 1.000 0.019(2) d U . .
C13 C Uani 0.3844(10) 0.2484(9) 0.9817(9) 1.000 0.028(3) d U . .
C14 C Uani 0.2909(11) 0.6859(9) 1.1616(9) 1.000 0.038(3) d U . .
C15 C Uani -0.0195(11) 0.4631(10) 0.7907(9) 1.000 0.027(3) d U . .
C16 C Uani 0.1354(10) 0.1088(9) 0.4961(8) 1.000 0.020(2) d U . .
C17 C Uani 0.2273(10) 0.0277(9) 0.4608(9) 1.000 0.023(2) d U . .
C18 C Uani 0.2273(11) -0.0007(9) 0.3418(8) 1.000 0.028(3) d U . .
C19 C Uani 0.1278(12) 0.0529(10) 0.2615(9) 1.000 0.030(3) d U . .
C20 C Uani 0.0323(11) 0.1312(9) 0.3105(9) 1.000 0.027(2) d U . .
C21 C Uani 0.0319(10) 0.1611(9) 0.4222(9) 1.000 0.024(2) d U . .
C22 C Uani 0.3271(11) -0.0372(10) 0.5415(9) 1.000 0.028(3) d U . .
C23 C Uani 0.1374(14) 0.0266(12) 0.1376(9) 1.000 0.051(3) d U . .
C24 C Uani -0.0652(11) 0.2474(9) 0.4689(9) 1.000 0.031(3) d U . .
C25 C Uani 0.8552(10) 0.7725(8) 0.4846(8) 1.000 0.017(2) d U . .
C26 C Uani 0.9517(10) 0.7214(8) 0.5586(9) 1.000 0.022(2) d U . .
C27 C Uani 0.9531(12) 0.7511(10) 0.6814(9) 1.000 0.032(2) d U . .
C28 C Uani 0.8559(13) 0.8272(10) 0.7181(9) 1.000 0.033(3) d U . .
C29 C Uani 0.7672(12) 0.8802(8) 0.6467(9) 1.000 0.029(3) d U . .
C30 C Uani 0.7603(10) 0.8584(9) 0.5284(9) 1.000 0.022(2) d U . .
C31 C Uani 1.0554(11) 0.6305(10) 0.5125(10) 1.000 0.033(3) d U . .
C32 C Uani 0.8643(14) 0.8501(9) 0.8498(9) 1.000 0.049(3) d U . .
C33 C Uani 0.6620(12) 0.9153(10) 0.4448(10) 1.000 0.034(3) d U . .
C34 C Uani 0.8063(11) 0.5224(9) 0.0959(8) 1.000 0.017(2) d U . .
C35 C Uani 0.8901(12) 0.4182(10) 0.0965(9) 1.000 0.021(2) d U . .
C36 C Uani 0.8487(10) 0.3115(8) 0.0041(8) 1.000 0.021(2) d U . .
C37 C Uani 0.7378(12) 0.3158(9) -0.0789(8) 1.000 0.0254(19) d U . .
C38 C Uani 0.6587(11) 0.4164(9) -0.0810(8) 1.000 0.022(2) d U . .
C39 C Uani 0.6945(10) 0.5242(9) 0.0102(8) 1.000 0.021(2) d U . .
C40 C Uani 1.0158(11) 0.4213(10) 0.1938(8) 1.000 0.023(3) d U . .
C41 C Uani 0.6925(12) 0.1923(10) -0.1767(8) 1.000 0.039(3) d U . .
C42 C Uani 0.6012(11) 0.6376(9) 0.0104(9) 1.000 0.029(3) d U . .
C43 C Uani 0.3523(10) 0.3252(8) 0.5366(8) 1.000 0.0171(17) d U . .
C44 C Uani 0.4755(10) 0.2598(8) 0.5226(9) 1.000 0.022(2) d U . .
C45 C Uani 0.4950(12) 0.2566(9) 0.4128(10) 1.000 0.029(3) d U . .
C46 C Uani 0.3860(11) 0.3118(10) 0.3512(9) 1.000 0.027(2) d U . .
C47 C Uani 0.2974(11) 0.3605(9) 0.4317(8) 1.000 0.023(2) d U . .
C49 C Uani 0.6919(10) 0.5232(8) 0.5542(8) 1.000 0.020(2) d U . .
C50 C Uani 0.6091(12) 0.5622(10) 0.6313(9) 1.000 0.028(3) d U . .
C51 C Uani 0.4951(12) 0.6250(10) 0.5766(9) 1.000 0.028(3) d U . .
C52 C Uani 0.5077(11) 0.6149(8) 0.4566(8) 1.000 0.022(2) d U . .
C53 C Uani 0.6322(10) 0.5528(8) 0.4417(8) 1.000 0.0178(19) d U . .
O1A O Uiso 0.4681(11) 0.9331(12) -0.0045(9) 0.468(13) 0.031(2) d DUP A 1
C54D C Uiso 0.6938(12) 1.0576(15) 0.1493(10) 0.532(13) 0.039(4) d DUP A 2
C55D C Uiso 0.5451(13) 0.9883(16) 0.1110(10) 0.532(13) 0.034(3) d DUP A 2
C56D C Uiso 0.3958(13) 0.8878(13) -0.0643(9) 0.532(13) 0.033(3) d DUP A 2
C57D C Uiso 0.3848(12) 0.8372(12) -0.1847(8) 0.532(13) 0.043(3) d DUP A 2
C54A C Uiso 0.6170(13) 1.0096(15) 0.1718(9) 0.468(13) 0.049(4) d DUP A 1
C55A C Uiso 0.5989(14) 0.9961(15) 0.0378(10) 0.468(13) 0.033(3) d DUP A 1
C56A C Uiso 0.4365(15) 0.8928(18) -0.1289(11) 0.468(13) 0.034(3) d DUP A 1
C57A C Uiso 0.3076(14) 0.8185(16) -0.1733(10) 0.468(13) 0.034(4) d DUP A 1
H2 H Uiso 0.04004 0.12251 0.84708 1.000 0.0280 c RU . .
H3 H Uiso 0.01662 -0.00186 0.64653 1.000 0.0340 c RU . .
H5 H Uiso 0.96971 0.88957 0.33516 1.000 0.0250 c RU . .
H6 H Uiso 0.96218 0.75933 0.14680 1.000 0.0290 c RU . .
H9 H Uiso 0.41015 0.46647 1.12873 1.000 0.0310 c RU . .
H11 H Uiso 0.07743 0.63497 0.97314 1.000 0.0290 c RU . .
H13A H Uiso 0.39619 0.21443 0.90330 1.000 0.0420 c RU . .
H13B H Uiso 0.33621 0.18365 1.00908 1.000 0.0420 c RU . .
H13C H Uiso 0.47564 0.27215 1.03294 1.000 0.0420 c RU . .
H14A H Uiso 0.25888 0.76181 1.13329 1.000 0.0560 c RU . .
H14B H Uiso 0.39182 0.69505 1.18953 1.000 0.0560 c RU . .
H14C H Uiso 0.24639 0.67506 1.22485 1.000 0.0560 c RU . .
H15A H Uiso 0.01316 0.46574 0.71984 1.000 0.0410 c RU . .
H15B H Uiso -0.07223 0.53747 0.80941 1.000 0.0410 c RU . .
H15C H Uiso -0.07925 0.38587 0.77931 1.000 0.0410 c RU . .
H18 H Uiso 0.29283 -0.05531 0.31453 1.000 0.0330 c RU . .
H20 H Uiso -0.03678 0.16477 0.25930 1.000 0.0320 c RU . .
H22A H Uiso 0.39048 -0.08461 0.49911 1.000 0.0430 c RU . .
H22B H Uiso 0.27450 -0.09562 0.57246 1.000 0.0430 c RU . .
H22C H Uiso 0.38054 0.02676 0.60516 1.000 0.0430 c RU . .
H23A H Uiso 0.12244 0.10414 0.10668 1.000 0.0760 c RU . .
H23B H Uiso 0.06659 -0.03958 0.09382 1.000 0.0760 c RU . .
H23C H Uiso 0.22965 -0.00188 0.13099 1.000 0.0760 c RU . .
H24A H Uiso -0.13632 0.26514 0.40533 1.000 0.0460 c RU . .
H24B H Uiso -0.01448 0.32685 0.51236 1.000 0.0460 c RU . .
H24C H Uiso -0.10946 0.20786 0.52011 1.000 0.0460 c RU . .
H27 H Uiso 1.02017 0.71815 0.73479 1.000 0.0380 c RU . .
H29 H Uiso 0.70482 0.93603 0.67756 1.000 0.0350 c RU . .
H31A H Uiso 1.00422 0.55796 0.45687 1.000 0.0490 c RU . .
H31B H Uiso 1.11357 0.60041 0.57683 1.000 0.0490 c RU . .
H31C H Uiso 1.11408 0.67530 0.47466 1.000 0.0490 c RU . .
H32A H Uiso 0.83313 0.93433 0.87600 1.000 0.0730 c RU . .
H32B H Uiso 0.96040 0.84481 0.88976 1.000 0.0730 c RU . .
H32C H Uiso 0.80471 0.78553 0.86700 1.000 0.0730 c RU . .
H33A H Uiso 0.71167 0.94498 0.39145 1.000 0.0510 c RU . .
H33B H Uiso 0.62111 0.98700 0.48642 1.000 0.0510 c RU . .
H33C H Uiso 0.58838 0.85154 0.40134 1.000 0.0510 c RU . .
H36 H Uiso 0.89997 0.23767 0.00184 1.000 0.0250 c RU . .
H38 H Uiso 0.58073 0.41530 -0.14226 1.000 0.0270 c RU . .
H40A H Uiso 1.08061 0.36017 0.16802 1.000 0.0350 c RU . .
H40B H Uiso 0.98605 0.39925 0.26045 1.000 0.0350 c RU . .
H40C H Uiso 1.06196 0.50660 0.21564 1.000 0.0350 c RU . .
H41A H Uiso 0.61220 0.20889 -0.23345 1.000 0.0590 c RU . .
H41B H Uiso 0.66778 0.12219 -0.14210 1.000 0.0590 c RU . .
H41C H Uiso 0.76961 0.16972 -0.21494 1.000 0.0590 c RU . .
H42A H Uiso 0.65692 0.71436 0.01132 1.000 0.0430 c RU . .
H42B H Uiso 0.56071 0.64976 0.07891 1.000 0.0430 c RU . .
H42C H Uiso 0.52678 0.62061 -0.05909 1.000 0.0430 c RU . .
H44 H Uiso 0.53818 0.22462 0.58357 1.000 0.0260 c RU . .
H45 H Uiso 0.57361 0.21753 0.38114 1.000 0.0350 c RU . .
H46 H Uiso 0.37233 0.31967 0.26860 1.000 0.0320 c RU . .
H47 H Uiso 0.21134 0.40675 0.41377 1.000 0.0280 c RU . .
H49 H Uiso 0.77736 0.47577 0.57095 1.000 0.0230 c RU . .
H50 H Uiso 0.62636 0.55000 0.71281 1.000 0.0330 c RU . .
H51 H Uiso 0.41964 0.66470 0.61247 1.000 0.0340 c RU . .
H52 H Uiso 0.44177 0.64736 0.39569 1.000 0.0270 c RU . .
H54D H Uiso 0.76308 0.99693 0.13265 0.532(13) 0.0590 c RUP A 2
H54E H Uiso 0.71273 1.09315 0.23226 0.532(13) 0.0590 c RUP A 2
H54F H Uiso 0.69830 1.12607 0.10696 0.532(13) 0.0590 c RUP A 2
H55C H Uiso 0.54156 0.91069 0.14324 0.532(13) 0.0410 c RUP A 2
H55D H Uiso 0.47403 1.04467 0.13523 0.532(13) 0.0410 c RUP A 2
H56C H Uiso 0.38473 0.81711 -0.02463 0.532(13) 0.0400 c RUP A 2
H56D H Uiso 0.31895 0.94392 -0.05522 0.532(13) 0.0400 c RUP A 2
H57D H Uiso 0.38231 0.90688 -0.22652 0.532(13) 0.0650 c RUP A 2
H57E H Uiso 0.29947 0.78241 -0.21471 0.532(13) 0.0650 c RUP A 2
H57F H Uiso 0.46507 0.78772 -0.19519 0.532(13) 0.0650 c RUP A 2
H54A H Uiso 0.53356 1.04315 0.19544 0.468(13) 0.0740 c RUP A 1
H54B H Uiso 0.69760 1.06762 0.21129 0.468(13) 0.0740 c RUP A 1
H54C H Uiso 0.63119 0.92630 0.19220 0.468(13) 0.0740 c RUP A 1
H55A H Uiso 0.60154 1.08005 0.01615 0.468(13) 0.0400 c RUP A 1
H55B H Uiso 0.67179 0.94562 0.00896 0.468(13) 0.0400 c RUP A 1
H56A H Uiso 0.43312 0.96883 -0.16400 0.468(13) 0.0400 c RUP A 1
H56B H Uiso 0.51242 0.84254 -0.15225 0.468(13) 0.0400 c RUP A 1
H57A H Uiso 0.28749 0.80261 -0.25776 0.468(13) 0.0510 c RUP A 1
H57B H Uiso 0.23290 0.86456 -0.14505 0.468(13) 0.0510 c RUP A 1
H57C H Uiso 0.31453 0.73757 -0.14745 0.468(13) 0.0510 c RUP A 1

loop_
_atom_type_symbol
_atom_type_description
_atom_type_scat_dispersion_real
_atom_type_scat_dispersion_imag
_atom_type_scat_source
C C 0.0033 0.0016 ' International Tables Vol C Tables 4.2.6.8 and 6.1.1.4'
H H 0.0000 0.0000 ' International Tables Vol C Tables 4.2.6.8 and 6.1.1.4'
Fe Fe 0.3463 0.8444 ' International Tables Vol C Tables 4.2.6.8 and 6.1.1.4'
N N 0.0061 0.0033 ' International Tables Vol C Tables 4.2.6.8 and 6.1.1.4'
O O 0.0106 0.0060 ' International Tables Vol C Tables 4.2.6.8 and 6.1.1.4'
P P 0.1023 0.0942 ' International Tables Vol C Tables 4.2.6.8 and 6.1.1.4'

loop_
_geom_angle_atom_site_label_1
_geom_angle_atom_site_label_2
_geom_angle_atom_site_label_3
_geom_angle
_geom_angle_site_symmetry_1
_geom_angle_site_symmetry_2
_geom_angle_site_symmetry_3
_geom_angle_publ_flag
C43 Fe1 C44 40.9(4) . . . yes
C43 Fe1 C45 68.0(4) . . . yes
C43 Fe1 C46 68.0(4) . . . yes
C43 Fe1 C47 39.8(4) . . . yes
C43 Fe1 C49 140.5(4) . . . yes
C43 Fe1 C50 112.8(4) . . . yes
C43 Fe1 C51 111.3(4) . . . yes
C43 Fe1 C52 138.4(4) . . . yes
C43 Fe1 C53 177.6(4) . . . yes
C44 Fe1 C45 39.3(4) . . . yes
C44 Fe1 C46 66.5(4) . . . yes
C44 Fe1 C47 67.7(4) . . . yes
C44 Fe1 C49 113.0(4) . . . yes
C44 Fe1 C50 112.4(4) . . . yes
C44 Fe1 C51 139.6(4) . . . yes
C44 Fe1 C52 177.5(4) . . . yes
C44 Fe1 C53 139.3(4) . . . yes
C45 Fe1 C46 39.7(5) . . . yes
C45 Fe1 C47 68.7(5) . . . yes
C45 Fe1 C49 112.1(4) . . . yes
C45 Fe1 C50 138.0(5) . . . yes
C45 Fe1 C51 178.8(5) . . . yes
C45 Fe1 C52 139.0(4) . . . yes
C45 Fe1 C53 110.8(4) . . . yes
C46 Fe1 C47 41.9(4) . . . yes
C46 Fe1 C49 138.6(4) . . . yes
C46 Fe1 C50 177.5(5) . . . yes
C46 Fe1 C51 141.2(5) . . . yes
C46 Fe1 C52 111.1(4) . . . yes
C46 Fe1 C53 109.8(4) . . . yes
C47 Fe1 C49 179.1(4) . . . yes
C47 Fe1 C50 140.2(5) . . . yes
C47 Fe1 C51 111.4(5) . . . yes
C47 Fe1 C52 110.3(4) . . . yes
C47 Fe1 C53 138.0(4) . . . yes
C49 Fe1 C50 39.3(4) . . . yes
C49 Fe1 C51 67.8(4) . . . yes
C49 Fe1 C52 69.0(4) . . . yes
C49 Fe1 C53 41.7(4) . . . yes
C50 Fe1 C51 41.1(5) . . . yes
C50 Fe1 C52 70.1(4) . . . yes
C50 Fe1 C53 69.5(4) . . . yes
C51 Fe1 C52 42.2(4) . . . yes
C51 Fe1 C53 70.0(4) . . . yes
C52 Fe1 C53 41.3(4) . . . yes
C1 P1 C43 102.6(4) . . . yes
C4 P2 C53 103.6(4) . . . yes
C1 N1 C2 112.8(8) . . . yes
C1 N1 C7 120.3(8) . . . yes
C2 N1 C7 126.9(8) . . . yes
C1 N2 C3 112.1(8) . . . yes
C1 N2 C16 123.7(8) . . . yes
C3 N2 C16 123.0(8) . . . yes
C4 N3 C5 108.4(8) . . . yes
C4 N3 C25 127.8(8) . . . yes
C5 N3 C25 123.0(8) . . . yes
C4 N4 C6 108.3(8) . . . yes
C4 N4 C34 125.3(8) . . . yes
C6 N4 C34 126.4(8) . . . yes
P1 C1 N1 122.0(7) . . . yes
P1 C1 N2 136.8(7) . . . yes
N1 C1 N2 101.2(8) . . . yes
C55D O1D C56D 112.8(10) . . . yes
N1 C2 C3 106.1(9) . . . yes
N2 C3 C2 107.8(9) . . . yes
P2 C4 N3 133.5(7) . . . yes
P2 C4 N4 119.4(7) . . . yes
N3 C4 N4 107.1(8) . . . yes
N3 C5 C6 107.4(9) . . . yes
N4 C6 C5 108.7(9) . . . yes
N1 C7 C12 118.1(9) . . . yes
C8 C7 C12 122.8(9) . . . no
N1 C7 C8 119.1(9) . . . yes
C7 C8 C9 116.9(9) . . . no
C9 C8 C13 122.6(9) . . . no
C7 C8 C13 120.5(9) . . . no
C8 C9 C10 124.2(10) . . . no
C9 C10 C14 122.0(9) . . . no
C11 C10 C14 124.2(9) . . . no
C9 C10 C11 113.8(9) . . . no
C10 C11 C12 124.2(10) . . . no
C7 C12 C11 117.9(10) . . . no
C11 C12 C15 120.2(10) . . . no
C7 C12 C15 121.9(9) . . . no
N2 C16 C17 117.4(9) . . . yes
C17 C16 C21 125.0(9) . . . no
N2 C16 C21 117.7(9) . . . yes
C16 C17 C18 117.8(9) . . . no
C16 C17 C22 123.5(9) . . . no
C18 C17 C22 118.7(9) . . . no
C17 C18 C19 120.2(9) . . . no
C18 C19 C20 115.6(9) . . . no
C20 C19 C23 126.1(10) . . . no
C18 C19 C23 118.3(10) . . . no
C19 C20 C21 125.2(10) . . . no
C16 C21 C24 121.0(9) . . . no
C20 C21 C24 123.0(10) . . . no
C16 C21 C20 116.0(9) . . . no
N3 C25 C26 119.3(9) . . . yes
C26 C25 C30 120.3(9) . . . no
N3 C25 C30 120.4(9) . . . yes
C25 C26 C27 119.1(9) . . . no
C27 C26 C31 120.2(9) . . . no
C25 C26 C31 120.6(9) . . . no
C26 C27 C28 118.5(10) . . . no
C27 C28 C29 121.8(10) . . . no
C29 C28 C32 123.8(11) . . . no
C27 C28 C32 114.3(10) . . . no
C28 C29 C30 123.3(10) . . . no
C25 C30 C33 118.0(9) . . . no
C29 C30 C33 125.2(10) . . . no
C25 C30 C29 116.9(9) . . . no
N4 C34 C35 118.2(9) . . . yes
N4 C34 C39 119.5(9) . . . yes
C35 C34 C39 122.1(9) . . . no
C34 C35 C36 116.8(9) . . . no
C34 C35 C40 120.2(9) . . . no
C36 C35 C40 123.0(10) . . . no
C35 C36 C37 119.7(9) . . . no
C36 C37 C38 123.7(9) . . . no
C36 C37 C41 117.6(9) . . . no
C38 C37 C41 118.6(9) . . . no
C37 C38 C39 118.7(9) . . . no
C34 C39 C38 119.0(9) . . . no
C38 C39 C42 118.8(9) . . . no
C34 C39 C42 122.2(9) . . . no
Fe1 C43 C44 69.1(5) . . . yes
Fe1 C43 C47 69.1(6) . . . yes
P1 C43 C44 124.7(7) . . . yes
P1 C43 C47 126.8(8) . . . yes
C44 C43 C47 107.0(9) . . . no
Fe1 C43 P1 115.9(5) . . . yes
Fe1 C44 C43 70.0(5) . . . yes
C43 C44 C45 109.0(9) . . . no
Fe1 C44 C45 69.3(6) . . . yes
Fe1 C45 C44 71.4(6) . . . yes
Fe1 C45 C46 71.6(6) . . . yes
C44 C45 C46 109.6(10) . . . no
Fe1 C46 C45 68.7(6) . . . yes
Fe1 C46 C47 68.2(6) . . . yes
C45 C46 C47 106.9(9) . . . no
Fe1 C47 C46 69.9(6) . . . yes
C43 C47 C46 107.3(9) . . . no
Fe1 C47 C43 71.1(6) . . . yes
Fe1 C49 C50 69.5(6) . . . yes
C50 C49 C53 110.5(9) . . . no
Fe1 C49 C53 69.4(5) . . . yes
Fe1 C50 C49 71.2(6) . . . yes
C49 C50 C51 109.1(9) . . . no
Fe1 C50 C51 70.2(6) . . . yes
Fe1 C51 C50 68.7(6) . . . yes
Fe1 C51 C52 67.6(5) . . . yes
C50 C51 C52 106.5(9) . . . no
Fe1 C52 C51 70.2(6) . . . yes
Fe1 C52 C53 71.0(5) . . . yes
C51 C52 C53 108.6(9) . . . no
Fe1 C53 C49 68.9(5) . . . yes
Fe1 C53 C52 67.7(5) . . . yes
P2 C53 C49 126.7(7) . . . yes
P2 C53 C52 127.1(7) . . . yes
C49 C53 C52 105.2(8) . . . no
Fe1 C53 P2 119.0(5) . . . yes
N1 C2 H2 127.00 . . . no
C3 C2 H2 127.00 . . . no
N2 C3 H3 126.00 . . . no
C2 C3 H3 126.00 . . . no
C6 C5 H5 126.00 . . . no
N3 C5 H5 126.00 . . . no
N4 C6 H6 126.00 . . . no
C5 C6 H6 126.00 . . . no
C10 C9 H9 118.00 . . . no
C8 C9 H9 118.00 . . . no
C10 C11 H11 118.00 . . . no
C12 C11 H11 118.00 . . . no
C8 C13 H13B 109.00 . . . no
C8 C13 H13C 110.00 . . . no
H13A C13 H13B 109.00 . . . no
H13A C13 H13C 109.00 . . . no
H13B C13 H13C 109.00 . . . no
C8 C13 H13A 109.00 . . . no
C10 C14 H14A 109.00 . . . no
C10 C14 H14C 109.00 . . . no
H14A C14 H14B 110.00 . . . no
H14A C14 H14C 109.00 . . . no
H14B C14 H14C 109.00 . . . no
C10 C14 H14B 109.00 . . . no
C12 C15 H15A 109.00 . . . no
C12 C15 H15B 109.00 . . . no
H15A C15 H15B 109.00 . . . no
H15A C15 H15C 109.00 . . . no
H15B C15 H15C 109.00 . . . no
C12 C15 H15C 109.00 . . . no
C17 C18 H18 120.00 . . . no
C19 C18 H18 120.00 . . . no
C21 C20 H20 117.00 . . . no
C19 C20 H20 117.00 . . . no
C17 C22 H22A 110.00 . . . no
C17 C22 H22C 109.00 . . . no
H22A C22 H22B 109.00 . . . no
H22A C22 H22C 110.00 . . . no
H22B C22 H22C 109.00 . . . no
C17 C22 H22B 109.00 . . . no
C19 C23 H23A 109.00 . . . no
C19 C23 H23B 110.00 . . . no
H23A C23 H23B 109.00 . . . no
H23A C23 H23C 109.00 . . . no
H23B C23 H23C 109.00 . . . no
C19 C23 H23C 109.00 . . . no
C21 C24 H24A 109.00 . . . no
C21 C24 H24C 109.00 . . . no
H24A C24 H24B 109.00 . . . no
C21 C24 H24B 109.00 . . . no
H24B C24 H24C 109.00 . . . no
H24A C24 H24C 110.00 . . . no
C26 C27 H27 121.00 . . . no
C28 C27 H27 121.00 . . . no
C30 C29 H29 118.00 . . . no
C28 C29 H29 118.00 . . . no
C26 C31 H31A 109.00 . . . no
C26 C31 H31C 109.00 . . . no
H31A C31 H31B 109.00 . . . no
H31A C31 H31C 110.00 . . . no
H31B C31 H31C 110.00 . . . no
C26 C31 H31B 109.00 . . . no
C28 C32 H32A 109.00 . . . no
C28 C32 H32B 109.00 . . . no
H32A C32 H32B 109.00 . . . no
H32A C32 H32C 109.00 . . . no
C28 C32 H32C 109.00 . . . no
H32B C32 H32C 109.00 . . . no
C30 C33 H33B 109.00 . . . no
C30 C33 H33C 109.00 . . . no
C30 C33 H33A 109.00 . . . no
H33A C33 H33C 109.00 . . . no
H33B C33 H33C 110.00 . . . no
H33A C33 H33B 109.00 . . . no
C37 C36 H36 120.00 . . . no
C35 C36 H36 120.00 . . . no
C39 C38 H38 121.00 . . . no
C37 C38 H38 121.00 . . . no
C35 C40 H40A 109.00 . . . no
C35 C40 H40C 109.00 . . . no
H40A C40 H40B 110.00 . . . no
C35 C40 H40B 110.00 . . . no
H40B C40 H40C 109.00 . . . no
H40A C40 H40C 109.00 . . . no
C37 C41 H41A 109.00 . . . no
C37 C41 H41B 109.00 . . . no
H41A C41 H41B 109.00 . . . no
H41A C41 H41C 109.00 . . . no
C37 C41 H41C 109.00 . . . no
H41B C41 H41C 109.00 . . . no
C39 C42 H42B 110.00 . . . no
C39 C42 H42C 109.00 . . . no
H42A C42 H42B 110.00 . . . no
H42A C42 H42C 109.00 . . . no
H42B C42 H42C 109.00 . . . no
C39 C42 H42A 109.00 . . . no
Fe1 C44 H44 126.00 . . . no
C43 C44 H44 126.00 . . . no
C45 C44 H44 125.00 . . . no
C44 C45 H45 125.00 . . . no
C46 C45 H45 125.00 . . . no
Fe1 C45 H45 125.00 . . . no
C45 C46 H46 127.00 . . . no
C47 C46 H46 127.00 . . . no
Fe1 C46 H46 127.00 . . . no
C43 C47 H47 126.00 . . . no
C46 C47 H47 126.00 . . . no
Fe1 C47 H47 126.00 . . . no
Fe1 C49 H49 125.00 . . . no
C50 C49 H49 125.00 . . . no
C53 C49 H49 125.00 . . . no
Fe1 C50 H50 125.00 . . . no
C49 C50 H50 125.00 . . . no
C51 C50 H50 125.00 . . . no
C50 C51 H51 127.00 . . . no
C52 C51 H51 127.00 . . . no
Fe1 C51 H51 127.00 . . . no
C51 C52 H52 126.00 . . . no
C53 C52 H52 126.00 . . . no
Fe1 C52 H52 126.00 . . . no
C55A O1A C56A 112.7(11) . . . yes
O1D C55D C54D 102.6(10) . . . yes
O1D C56D C57D 113.7(10) . . . yes
C55D C54D H54E 109.00 . . . no
C55D C54D H54F 109.00 . . . no
H54D C54D H54E 109.00 . . . no
H54D C54D H54F 110.00 . . . no
H54E C54D H54F 109.00 . . . no
C55D C54D H54D 109.00 . . . no
O1D C55D H55C 111.00 . . . no
C54D C55D H55C 111.00 . . . no
C54D C55D H55D 111.00 . . . no
H55C C55D H55D 109.00 . . . no
O1D C55D H55D 111.00 . . . no
O1D C56D H56C 109.00 . . . no
C57D C56D H56C 109.00 . . . no
C57D C56D H56D 109.00 . . . no
O1D C56D H56D 109.00 . . . no
H56C C56D H56D 108.00 . . . no
C56D C57D H57E 109.00 . . . no
C56D C57D H57F 109.00 . . . no
C56D C57D H57D 109.00 . . . no
H57D C57D H57F 109.00 . . . no
H57E C57D H57F 109.00 . . . no
H57D C57D H57E 109.00 . . . no
O1A C55A C54A 102.6(11) . . . yes
O1A C56A C57A 113.6(12) . . . yes
C55A C54A H54A 109.00 . . . no
C55A C54A H54B 109.00 . . . no
C55A C54A H54C 109.00 . . . no
H54A C54A H54B 110.00 . . . no
H54A C54A H54C 109.00 . . . no
H54B C54A H54C 109.00 . . . no
O1A C55A H55A 111.00 . . . no
O1A C55A H55B 111.00 . . . no
C54A C55A H55A 111.00 . . . no
C54A C55A H55B 111.00 . . . no
H55A C55A H55B 109.00 . . . no
O1A C56A H56A 109.00 . . . no
O1A C56A H56B 109.00 . . . no
C57A C56A H56A 109.00 . . . no
C57A C56A H56B 109.00 . . . no
H56A C56A H56B 108.00 . . . no
C56A C57A H57A 109.00 . . . no
C56A C57A H57B 109.00 . . . no
C56A C57A H57C 109.00 . . . no
H57A C57A H57B 109.00 . . . no
H57A C57A H57C 109.00 . . . no
H57B C57A H57C 110.00 . . . no

loop_
_geom_bond_atom_site_label_1
_geom_bond_atom_site_label_2
_geom_bond_distance
_geom_bond_site_symmetry_1
_geom_bond_site_symmetry_2
_geom_bond_publ_flag
Fe1 C43 2.069(10) . . yes
Fe1 C44 2.057(10) . . yes
Fe1 C45 2.029(11) . . yes
Fe1 C46 2.066(11) . . yes
Fe1 C47 2.042(11) . . yes
Fe1 C49 2.053(10) . . yes
Fe1 C50 2.032(11) . . yes
Fe1 C51 2.053(11) . . yes
Fe1 C52 2.017(9) . . yes
Fe1 C53 2.061(10) . . yes
P1 C1 1.731(10) . . yes
P1 C43 1.863(10) . . yes
P2 C4 1.808(10) . . yes
P2 C53 1.803(10) . . yes
N1 C1 1.410(12) . . yes
N1 C2 1.362(13) . . yes
N1 C7 1.451(12) . . yes
N2 C1 1.390(13) . . yes
N2 C3 1.369(14) . . yes
N2 C16 1.486(12) . . yes
N3 C4 1.366(12) . . yes
N3 C5 1.430(13) . . yes
N3 C25 1.395(12) . . yes
N4 C4 1.357(12) . . yes
N4 C6 1.422(13) . . yes
N4 C34 1.427(12) . . yes
O1D C55D 1.395(15) . . yes
O1D C56D 1.449(16) . . yes
C2 C3 1.367(14) . . no
C5 C6 1.306(15) . . no
C7 C8 1.427(14) . . no
C7 C12 1.387(15) . . no
C8 C13 1.461(14) . . no
C8 C9 1.373(14) . . no
C9 C10 1.429(15) . . no
C10 C11 1.456(14) . . no
C10 C14 1.433(14) . . no
C11 C12 1.355(14) . . no
C12 C15 1.494(15) . . no
C16 C17 1.348(14) . . no
C16 C21 1.415(14) . . no
C17 C22 1.519(15) . . no
C17 C18 1.413(14) . . no
C18 C19 1.445(15) . . no
C19 C20 1.422(16) . . no
C19 C23 1.494(15) . . no
C20 C21 1.328(15) . . no
C21 C24 1.469(15) . . no
C25 C30 1.437(14) . . no
C25 C26 1.368(14) . . no
C26 C27 1.455(15) . . no
C26 C31 1.544(15) . . no
C27 C28 1.363(17) . . no
C28 C29 1.318(16) . . no
C28 C32 1.549(15) . . no
C29 C30 1.392(15) . . no
C30 C33 1.483(15) . . no
C34 C39 1.353(14) . . no
C34 C35 1.408(15) . . no
C35 C36 1.428(14) . . no
C35 C40 1.519(15) . . no
C36 C37 1.333(14) . . no
C37 C41 1.589(14) . . no
C37 C38 1.350(15) . . no
C38 C39 1.422(14) . . no
C39 C42 1.545(14) . . no
C43 C44 1.441(14) . . no
C43 C47 1.400(13) . . no
C44 C45 1.374(16) . . no
C45 C46 1.390(16) . . no
C46 C47 1.470(15) . . no
C49 C50 1.375(15) . . no
C49 C53 1.465(13) . . no
C50 C51 1.435(16) . . no
C51 C52 1.465(14) . . no
C52 C53 1.438(14) . . no
C2 H2 0.9500 . . no
C3 H3 0.9500 . . no
C5 H5 0.9500 . . no
C6 H6 0.9500 . . no
C9 H9 0.9500 . . no
C11 H11 0.9500 . . no
C13 H13A 0.9800 . . no
C13 H13B 0.9800 . . no
C13 H13C 0.9800 . . no
C14 H14A 0.9800 . . no
C14 H14C 0.9800 . . no
C14 H14B 0.9800 . . no
C15 H15B 0.9800 . . no
C15 H15C 0.9800 . . no
C15 H15A 0.9800 . . no
C18 H18 0.9500 . . no
C20 H20 0.9500 . . no
C22 H22A 0.9800 . . no
C22 H22C 0.9800 . . no
C22 H22B 0.9800 . . no
C23 H23B 0.9800 . . no
C23 H23A 0.9800 . . no
C23 H23C 0.9800 . . no
C24 H24B 0.9800 . . no
C24 H24A 0.9800 . . no
C24 H24C 0.9800 . . no
C27 H27 0.9500 . . no
C29 H29 0.9500 . . no
C31 H31B 0.9800 . . no
C31 H31C 0.9800 . . no
C31 H31A 0.9800 . . no
C32 H32C 0.9800 . . no
C32 H32A 0.9800 . . no
C32 H32B 0.9800 . . no
C33 H33C 0.9800 . . no
C33 H33A 0.9800 . . no
C33 H33B 0.9800 . . no
C36 H36 0.9500 . . no
C38 H38 0.9500 . . no
C40 H40B 0.9800 . . no
C40 H40A 0.9800 . . no
C40 H40C 0.9800 . . no
C41 H41C 0.9800 . . no
C41 H41B 0.9800 . . no
C41 H41A 0.9800 . . no
C42 H42A 0.9800 . . no
C42 H42B 0.9800 . . no
C42 H42C 0.9800 . . no
C44 H44 1.0000 . . no
C45 H45 1.0000 . . no
C46 H46 1.0000 . . no
C47 H47 1.0000 . . no
C49 H49 1.0000 . . no
C50 H50 1.0000 . . no
C51 H51 1.0000 . . no
C52 H52 1.0000 . . no
O1A C56A 1.449(17) . . yes
O1A C55A 1.395(18) . . yes
C54D C55D 1.571(19) . . no
C56D C57D 1.435(14) . . no
C54D H54F 0.9800 . . no
C54D H54D 0.9800 . . no
C54D H54E 0.9800 . . no
C55D H55D 0.9900 . . no
C55D H55C 0.9900 . . no
C56D H56D 0.9900 . . no
C56D H56C 0.9900 . . no
C57D H57F 0.9800 . . no
C57D H57D 0.9800 . . no
C57D H57E 0.9800 . . no
C54A C55A 1.571(16) . . no
C56A C57A 1.44(2) . . no
C54A H54A 0.9800 . . no
C54A H54B 0.9800 . . no
C54A H54C 0.9800 . . no
C55A H55A 0.9900 . . no
C55A H55B 0.9900 . . no
C56A H56A 0.9900 . . no
C56A H56B 0.9900 . . no
C57A H57A 0.9800 . . no
C57A H57B 0.9800 . . no
C57A H57C 0.9800 . . no

loop_
_geom_torsion_atom_site_label_1
_geom_torsion_atom_site_label_2
_geom_torsion_atom_site_label_3
_geom_torsion_atom_site_label_4
_geom_torsion
_geom_torsion_site_symmetry_1
_geom_torsion_site_symmetry_2
_geom_torsion_site_symmetry_3
_geom_torsion_site_symmetry_4
_geom_torsion_publ_flag
C44 Fe1 C43 P1 119.5(8) . . . . no
C44 Fe1 C43 C47 -118.8(8) . . . . no
C45 Fe1 C43 P1 155.5(7) . . . . no
C45 Fe1 C43 C44 36.1(6) . . . . no
C45 Fe1 C43 C47 -82.7(6) . . . . no
C46 Fe1 C43 P1 -161.6(7) . . . . no
C46 Fe1 C43 C44 79.0(6) . . . . no
C46 Fe1 C43 C47 -39.8(6) . . . . no
C47 Fe1 C43 P1 -121.8(8) . . . . no
C47 Fe1 C43 C44 118.8(8) . . . . no
C49 Fe1 C43 P1 57.0(8) . . . . no
C49 Fe1 C43 C44 -62.5(8) . . . . no
C49 Fe1 C43 C47 178.7(7) . . . . no
C50 Fe1 C43 P1 21.1(7) . . . . no
C50 Fe1 C43 C44 -98.4(7) . . . . no
C50 Fe1 C43 C47 142.8(6) . . . . no
C51 Fe1 C43 P1 -23.5(7) . . . . no
C51 Fe1 C43 C44 -142.9(6) . . . . no
C51 Fe1 C43 C47 98.3(6) . . . . no
C52 Fe1 C43 P1 -64.1(8) . . . . no
C52 Fe1 C43 C44 176.4(6) . . . . no
C52 Fe1 C43 C47 57.6(8) . . . . no
C43 Fe1 C44 C45 120.5(9) . . . . no
C45 Fe1 C44 C43 -120.5(9) . . . . no
C46 Fe1 C44 C43 -83.0(6) . . . . no
C46 Fe1 C44 C45 37.5(7) . . . . no
C47 Fe1 C44 C43 -37.3(6) . . . . no
C47 Fe1 C44 C45 83.2(7) . . . . no
C49 Fe1 C44 C43 142.2(6) . . . . no
C49 Fe1 C44 C45 -97.3(7) . . . . no
C50 Fe1 C44 C43 99.5(6) . . . . no
C50 Fe1 C44 C45 -140.0(7) . . . . no
C51 Fe1 C44 C43 60.0(9) . . . . no
C51 Fe1 C44 C45 -179.5(8) . . . . no
C53 Fe1 C44 C43 -176.4(6) . . . . no
C53 Fe1 C44 C45 -55.8(9) . . . . no
C43 Fe1 C45 C44 -37.5(6) . . . . no
C43 Fe1 C45 C46 81.6(7) . . . . no
C44 Fe1 C45 C46 119.0(10) . . . . no
C46 Fe1 C45 C44 -119.0(10) . . . . no
C47 Fe1 C45 C44 -80.4(7) . . . . no
C47 Fe1 C45 C46 38.6(6) . . . . no
C49 Fe1 C45 C44 99.8(7) . . . . no
C49 Fe1 C45 C46 -141.2(6) . . . . no
C50 Fe1 C45 C44 62.7(10) . . . . no
C50 Fe1 C45 C46 -178.3(7) . . . . no
C52 Fe1 C45 C44 -177.3(7) . . . . no
C52 Fe1 C45 C46 -58.3(10) . . . . no
C53 Fe1 C45 C44 144.8(6) . . . . no
C53 Fe1 C45 C46 -96.2(7) . . . . no
C43 Fe1 C46 C45 -81.7(7) . . . . no
C43 Fe1 C46 C47 37.8(6) . . . . no
C44 Fe1 C46 C45 -37.2(7) . . . . no
C44 Fe1 C46 C47 82.3(6) . . . . no
C45 Fe1 C46 C47 119.5(9) . . . . no
C47 Fe1 C46 C45 -119.5(9) . . . . no
C49 Fe1 C46 C45 61.5(9) . . . . no
C49 Fe1 C46 C47 -179.0(6) . . . . no
C51 Fe1 C46 C45 -178.7(8) . . . . no
C51 Fe1 C46 C47 -59.2(9) . . . . no
C52 Fe1 C46 C45 143.2(7) . . . . no
C52 Fe1 C46 C47 -97.2(6) . . . . no
C53 Fe1 C46 C45 99.1(7) . . . . no
C53 Fe1 C46 C47 -141.4(6) . . . . no
C43 Fe1 C47 C46 -117.4(8) . . . . no
C44 Fe1 C47 C43 38.3(6) . . . . no
C44 Fe1 C47 C46 -79.0(6) . . . . no
C45 Fe1 C47 C43 80.8(6) . . . . no
C45 Fe1 C47 C46 -36.6(6) . . . . no
C46 Fe1 C47 C43 117.4(8) . . . . no
C50 Fe1 C47 C43 -60.4(9) . . . . no
C50 Fe1 C47 C46 -177.8(7) . . . . no
C51 Fe1 C47 C43 -98.0(6) . . . . no
C51 Fe1 C47 C46 144.7(6) . . . . no
C52 Fe1 C47 C43 -143.3(6) . . . . no
C52 Fe1 C47 C46 99.4(6) . . . . no
C53 Fe1 C47 C43 178.6(6) . . . . no
C53 Fe1 C47 C46 61.3(8) . . . . no
C43 Fe1 C49 C50 -58.6(9) . . . . no
C43 Fe1 C49 C53 178.7(6) . . . . no
C44 Fe1 C49 C50 -97.7(7) . . . . no
C44 Fe1 C49 C53 139.6(6) . . . . no
C45 Fe1 C49 C50 -140.4(7) . . . . no
C45 Fe1 C49 C53 96.9(6) . . . . no
C46 Fe1 C49 C50 -177.7(7) . . . . no
C46 Fe1 C49 C53 59.6(8) . . . . no
C50 Fe1 C49 C53 -122.7(8) . . . . no
C51 Fe1 C49 C50 38.3(6) . . . . no
C51 Fe1 C49 C53 -84.4(6) . . . . no
C52 Fe1 C49 C50 83.8(6) . . . . no
C52 Fe1 C49 C53 -38.8(5) . . . . no
C53 Fe1 C49 C50 122.7(8) . . . . no
C43 Fe1 C50 C49 143.9(6) . . . . no
C43 Fe1 C50 C51 -96.8(7) . . . . no
C44 Fe1 C50 C49 99.5(6) . . . . no
C44 Fe1 C50 C51 -141.2(6) . . . . no
C45 Fe1 C50 C49 62.0(9) . . . . no
C45 Fe1 C50 C51 -178.7(7) . . . . no
C47 Fe1 C50 C49 -178.9(6) . . . . no
C47 Fe1 C50 C51 -59.6(9) . . . . no
C49 Fe1 C50 C51 119.3(9) . . . . no
C51 Fe1 C50 C49 -119.3(9) . . . . no
C52 Fe1 C50 C49 -80.8(6) . . . . no
C52 Fe1 C50 C51 38.5(6) . . . . no
C53 Fe1 C50 C49 -36.7(6) . . . . no
C53 Fe1 C50 C51 82.6(7) . . . . no
C43 Fe1 C51 C50 100.7(7) . . . . no
C43 Fe1 C51 C52 -139.9(6) . . . . no
C44 Fe1 C51 C50 63.2(10) . . . . no
C44 Fe1 C51 C52 -177.3(7) . . . . no
C46 Fe1 C51 C50 -178.4(7) . . . . no
C46 Fe1 C51 C52 -58.9(10) . . . . no
C47 Fe1 C51 C50 143.6(6) . . . . no
C47 Fe1 C51 C52 -97.0(7) . . . . no
C49 Fe1 C51 C50 -36.7(6) . . . . no
C49 Fe1 C51 C52 82.8(7) . . . . no
C50 Fe1 C51 C52 119.4(9) . . . . no
C52 Fe1 C51 C50 -119.4(9) . . . . no
C53 Fe1 C51 C50 -81.5(7) . . . . no
C53 Fe1 C51 C52 38.0(6) . . . . no
C43 Fe1 C52 C51 64.7(8) . . . . no
C43 Fe1 C52 C53 -176.4(6) . . . . no
C45 Fe1 C52 C51 -179.6(8) . . . . no
C45 Fe1 C52 C53 -60.7(9) . . . . no
C46 Fe1 C52 C51 144.9(7) . . . . no
C46 Fe1 C52 C53 -96.3(6) . . . . no
C47 Fe1 C52 C51 99.9(7) . . . . no
C47 Fe1 C52 C53 -141.2(6) . . . . no
C49 Fe1 C52 C51 -79.6(7) . . . . no
C49 Fe1 C52 C53 39.2(5) . . . . no
C50 Fe1 C52 C51 -37.5(7) . . . . no
C50 Fe1 C52 C53 81.3(6) . . . . no
C51 Fe1 C52 C53 118.9(8) . . . . no
C53 Fe1 C52 C51 -118.9(8) . . . . no
C44 Fe1 C53 P2 55.1(9) . . . . no
C44 Fe1 C53 C49 -66.2(8) . . . . no
C44 Fe1 C53 C52 176.3(6) . . . . no
C45 Fe1 C53 P2 21.0(7) . . . . no
C45 Fe1 C53 C49 -100.3(6) . . . . no
C45 Fe1 C53 C52 142.2(6) . . . . no
C46 Fe1 C53 P2 -21.4(7) . . . . no
C46 Fe1 C53 C49 -142.7(6) . . . . no
C46 Fe1 C53 C52 99.8(6) . . . . no
C47 Fe1 C53 P2 -59.9(8) . . . . no
C47 Fe1 C53 C49 178.8(6) . . . . no
C47 Fe1 C53 C52 61.3(8) . . . . no
C49 Fe1 C53 P2 121.3(8) . . . . no
C49 Fe1 C53 C52 -117.5(7) . . . . no
C50 Fe1 C53 P2 156.0(7) . . . . no
C50 Fe1 C53 C49 34.7(6) . . . . no
C50 Fe1 C53 C52 -82.7(6) . . . . no
C51 Fe1 C53 P2 -160.1(7) . . . . no
C51 Fe1 C53 C49 78.7(6) . . . . no
C51 Fe1 C53 C52 -38.8(6) . . . . no
C52 Fe1 C53 P2 -121.3(8) . . . . no
C52 Fe1 C53 C49 117.5(7) . . . . no
C43 P1 C1 N1 170.4(8) . . . . no
C43 P1 C1 N2 -5.9(12) . . . . no
C1 P1 C43 Fe1 -174.6(5) . . . . no
C1 P1 C43 C44 -93.0(9) . . . . no
C1 P1 C43 C47 103.1(9) . . . . no
C53 P2 C4 N3 11.4(11) . . . . no
C53 P2 C4 N4 -171.5(7) . . . . no
C4 P2 C53 Fe1 175.6(5) . . . . no
C4 P2 C53 C49 -100.2(9) . . . . no
C4 P2 C53 C52 92.7(9) . . . . no
C2 N1 C1 P1 -177.3(7) . . . . no
C2 N1 C1 N2 0.1(11) . . . . no
C7 N1 C1 P1 5.8(13) . . . . no
C7 N1 C1 N2 -176.8(8) . . . . no
C1 N1 C2 C3 -1.6(12) . . . . no
C7 N1 C2 C3 175.1(9) . . . . no
C1 N1 C7 C8 -98.1(11) . . . . no
C1 N1 C7 C12 81.2(13) . . . . no
C2 N1 C7 C8 85.5(13) . . . . no
C2 N1 C7 C12 -95.3(12) . . . . no
C3 N2 C1 P1 178.2(9) . . . . no
C3 N2 C1 N1 1.4(11) . . . . no
C16 N2 C1 P1 -14.4(16) . . . . no
C16 N2 C1 N1 168.8(8) . . . . no
C1 N2 C3 C2 -2.4(12) . . . . no
C16 N2 C3 C2 -169.9(9) . . . . no
C1 N2 C16 C17 103.6(11) . . . . no
C1 N2 C16 C21 -77.6(13) . . . . no
C3 N2 C16 C17 -90.4(12) . . . . no
C3 N2 C16 C21 88.4(12) . . . . no
C5 N3 C4 P2 -179.8(8) . . . . no
C5 N3 C4 N4 2.8(10) . . . . no
C25 N3 C4 P2 10.8(16) . . . . no
C25 N3 C4 N4 -166.6(9) . . . . no
C4 N3 C5 C6 -3.1(11) . . . . no
C25 N3 C5 C6 166.9(9) . . . . no
C4 N3 C25 C26 76.6(13) . . . . no
C4 N3 C25 C30 -102.3(12) . . . . no
C5 N3 C25 C26 -91.4(11) . . . . no
C5 N3 C25 C30 89.8(12) . . . . no
C6 N4 C4 P2 -179.4(7) . . . . no
C6 N4 C4 N3 -1.5(11) . . . . no
C34 N4 C4 P2 -1.2(13) . . . . no
C34 N4 C4 N3 176.7(9) . . . . no
C4 N4 C6 C5 -0.4(12) . . . . no
C34 N4 C6 C5 -178.6(10) . . . . no
C4 N4 C34 C35 -82.6(13) . . . . no
C4 N4 C34 C39 93.0(12) . . . . no
C6 N4 C34 C35 95.3(12) . . . . no
C6 N4 C34 C39 -89.1(13) . . . . no
C56D O1D C55D C54D 177.4(11) . . . . no
C55D O1D C56D C57D -169.6(12) . . . . no
N1 C2 C3 N2 2.3(12) . . . . no
N3 C5 C6 N4 2.1(12) . . . . no
N1 C7 C8 C9 176.5(9) . . . . no
C12 C7 C8 C13 177.4(10) . . . . no
N1 C7 C12 C11 -176.8(9) . . . . no
N1 C7 C12 C15 1.0(15) . . . . no
C8 C7 C12 C11 2.4(16) . . . . no
C8 C7 C12 C15 -179.7(10) . . . . no
N1 C7 C8 C13 -3.4(15) . . . . no
C12 C7 C8 C9 -2.7(16) . . . . no
C13 C8 C9 C10 -180.0(10) . . . . no
C7 C8 C9 C10 0.2(16) . . . . no
C8 C9 C10 C11 2.3(15) . . . . no
C8 C9 C10 C14 179.9(10) . . . . no
C14 C10 C11 C12 179.8(10) . . . . no
C9 C10 C11 C12 -2.7(15) . . . . no
C10 C11 C12 C7 0.5(16) . . . . no
C10 C11 C12 C15 -177.5(10) . . . . no
N2 C16 C17 C18 -176.6(9) . . . . no
C21 C16 C17 C22 -173.4(10) . . . . no
N2 C16 C21 C20 177.9(9) . . . . no
N2 C16 C21 C24 0.4(14) . . . . no
C17 C16 C21 C20 -3.5(16) . . . . no
C17 C16 C21 C24 179.0(10) . . . . no
N2 C16 C17 C22 5.3(15) . . . . no
C21 C16 C17 C18 4.7(16) . . . . no
C22 C17 C18 C19 176.0(10) . . . . no
C16 C17 C18 C19 -2.2(15) . . . . no
C17 C18 C19 C23 176.3(10) . . . . no
C17 C18 C19 C20 -1.2(15) . . . . no
C18 C19 C20 C21 2.6(16) . . . . no
C23 C19 C20 C21 -174.7(11) . . . . no
C19 C20 C21 C24 177.0(10) . . . . no
C19 C20 C21 C16 -0.4(16) . . . . no
C30 C25 C26 C27 2.5(14) . . . . no
C30 C25 C26 C31 -179.2(9) . . . . no
N3 C25 C30 C29 175.4(9) . . . . no
N3 C25 C30 C33 -3.8(14) . . . . no
C26 C25 C30 C29 -3.4(14) . . . . no
N3 C25 C26 C27 -176.4(9) . . . . no
N3 C25 C26 C31 2.0(14) . . . . no
C26 C25 C30 C33 177.4(9) . . . . no
C25 C26 C27 C28 1.3(15) . . . . no
C31 C26 C27 C28 -177.1(10) . . . . no
C26 C27 C28 C29 -4.2(17) . . . . no
C26 C27 C28 C32 178.6(9) . . . . no
C32 C28 C29 C30 -179.7(10) . . . . no
C27 C28 C29 C30 3.3(18) . . . . no
C28 C29 C30 C25 0.6(16) . . . . no
C28 C29 C30 C33 179.7(11) . . . . no
N4 C34 C35 C36 173.2(9) . . . . no
C39 C34 C35 C40 179.2(10) . . . . no
N4 C34 C39 C38 -174.1(9) . . . . no
N4 C34 C39 C42 3.6(15) . . . . no
C35 C34 C39 C38 1.3(16) . . . . no
C35 C34 C39 C42 179.0(10) . . . . no
N4 C34 C35 C40 -5.3(15) . . . . no
C39 C34 C35 C36 -2.3(16) . . . . no
C40 C35 C36 C37 -179.5(10) . . . . no
C34 C35 C36 C37 2.0(15) . . . . no
C35 C36 C37 C41 -177.4(9) . . . . no
C35 C36 C37 C38 -0.8(17) . . . . no
C36 C37 C38 C39 -0.2(16) . . . . no
C41 C37 C38 C39 176.4(9) . . . . no
C37 C38 C39 C42 -177.8(9) . . . . no
C37 C38 C39 C34 0.0(15) . . . . no
P1 C43 C44 C45 -166.2(7) . . . . no
C47 C43 C44 Fe1 58.9(7) . . . . no
C47 C43 C44 C45 0.5(11) . . . . no
Fe1 C43 C47 C46 60.9(7) . . . . no
P1 C43 C47 Fe1 107.3(8) . . . . no
Fe1 C43 C44 C45 -58.4(7) . . . . no
P1 C43 C44 Fe1 -107.7(7) . . . . no
C44 C43 C47 C46 2.0(11) . . . . no
C44 C43 C47 Fe1 -58.9(7) . . . . no
P1 C43 C47 C46 168.2(7) . . . . no
C43 C44 C45 Fe1 58.9(7) . . . . no
C43 C44 C45 C46 -2.9(12) . . . . no
Fe1 C44 C45 C46 -61.8(8) . . . . no
C44 C45 C46 C47 4.1(12) . . . . no
Fe1 C45 C46 C47 -57.6(7) . . . . no
C44 C45 C46 Fe1 61.7(8) . . . . no
C45 C46 C47 C43 -3.7(12) . . . . no
Fe1 C46 C47 C43 -61.7(7) . . . . no
C45 C46 C47 Fe1 58.0(7) . . . . no
Fe1 C49 C50 C51 -60.2(8) . . . . no
Fe1 C49 C53 P2 -111.1(8) . . . . no
C53 C49 C50 Fe1 57.3(7) . . . . no
C53 C49 C50 C51 -3.0(12) . . . . no
C50 C49 C53 P2 -168.4(8) . . . . no
C50 C49 C53 C52 1.0(11) . . . . no
Fe1 C49 C53 C52 58.3(6) . . . . no
C50 C49 C53 Fe1 -57.3(7) . . . . no
Fe1 C50 C51 C52 -57.1(7) . . . . no
C49 C50 C51 Fe1 60.8(8) . . . . no
C49 C50 C51 C52 3.7(12) . . . . no
Fe1 C51 C52 C53 -60.9(7) . . . . no
C50 C51 C52 C53 -3.1(11) . . . . no
C50 C51 C52 Fe1 57.8(8) . . . . no
Fe1 C52 C53 C49 -59.1(6) . . . . no
Fe1 C52 C53 P2 110.3(8) . . . . no
C51 C52 C53 C49 1.4(10) . . . . no
C51 C52 C53 Fe1 60.4(7) . . . . no
C51 C52 C53 P2 170.7(7) . . . . no
